data_7015183
loop_
_publ_author_name
'Coetzee, Jacorien'
'Cronje, Stephanie'
'Dobrza\'nska, Liliana'
'Raubenheimer, Helgard G.'
'Joon\'e, Gisela'
'Nell, Margo J.'
'Hoppe, Heinrich C.'

_publ_section_title
;
 Novel N-heterocyclic ylideneamine gold(I) complexes: synthesis,
 characterisation and screening for antitumour and antimalarial
 activity.
;
_journal_issue 7
_journal_name_full 'Dalton transactions (Cambridge, England : 2003)'
_journal_page_first 1471
_journal_page_last 1483
_journal_paper_doi 10.1039/c0dt01312a
_journal_volume 40
_journal_year 2011
_chemical_formula_moiety '2(C16 H14 N3 S2), 2(C F3 O3 S), C H2 Cl2'
_chemical_formula_sum 'C35 H30 Cl2 F6 N6 O6 S6'
_chemical_formula_weight 1007.91
_chemical_name_common work
_chemical_name_systematic
;
?
;
_space_group_IT_number 14
_symmetry_cell_setting monoclinic
_symmetry_space_group_name_Hall '-P 2ybc'
_symmetry_space_group_name_H-M 'P 1 21/c 1'
_atom_sites_solution_hydrogens geom
_atom_sites_solution_primary direct
_atom_sites_solution_secondary difmap
_audit_creation_method SHELXL-97
_cell_angle_alpha 90.00
_cell_angle_beta 98.291(3)
_cell_angle_gamma 90.00
_cell_formula_units_Z 4
_cell_length_a 14.381(2)
_cell_length_b 13.755(2)
_cell_length_c 20.620(3)
_cell_measurement_reflns_used 1634
_cell_measurement_temperature 100(2)
_cell_measurement_theta_max 24.288
_cell_measurement_theta_min 2.619
_cell_volume 4036.2(10)
_computing_cell_refinement 'SAINT (Bruker, 2003)'
_computing_data_collection 'SMART (Bruker, 2003)'
_computing_data_reduction SAINT
_computing_molecular_graphics 'X-Seed (Barbour, 2003)'
_computing_structure_refinement 'SHELXL-97 (Sheldrick, 1998)'
_computing_structure_solution 'SHELXS-97 (Sheldrick, 1998)'
_diffrn_ambient_temperature 100(2)
_diffrn_measured_fraction_theta_full 0.994
_diffrn_measured_fraction_theta_max 0.993
_diffrn_measurement_device_type 'Bruker APEX CCD area-detector'
_diffrn_measurement_method \w
_diffrn_radiation_monochromator graphite
_diffrn_radiation_source 'fine-focus sealed tube'
_diffrn_radiation_type MoK\a
_diffrn_radiation_wavelength 0.71073
_diffrn_reflns_av_R_equivalents 0.0682
_diffrn_reflns_av_sigmaI/netI 0.0816
_diffrn_reflns_limit_h_max 14
_diffrn_reflns_limit_h_min -17
_diffrn_reflns_limit_k_max 16
_diffrn_reflns_limit_k_min -16
_diffrn_reflns_limit_l_max 24
_diffrn_reflns_limit_l_min -24
_diffrn_reflns_number 20878
_diffrn_reflns_theta_full 25.50
_diffrn_reflns_theta_max 25.52
_diffrn_reflns_theta_min 1.79
_exptl_absorpt_coefficient_mu 0.554
_exptl_absorpt_correction_T_max 0.9836
_exptl_absorpt_correction_T_min 0.8925
_exptl_absorpt_correction_type multi-scan
_exptl_absorpt_process_details 'SADABS (Sheldrick, 1997)'
_exptl_crystal_colour yellow
_exptl_crystal_density_diffrn 1.659
_exptl_crystal_density_method 'not measured'
_exptl_crystal_description needle
_exptl_crystal_F_000 2056
_exptl_crystal_size_max 0.21
_exptl_crystal_size_mid 0.05
_exptl_crystal_size_min 0.03
_refine_diff_density_max 0.701
_refine_diff_density_min -0.400
_refine_diff_density_rms 0.107
_refine_ls_extinction_method none
_refine_ls_goodness_of_fit_ref 1.046
_refine_ls_hydrogen_treatment constr
_refine_ls_matrix_type full
_refine_ls_number_parameters 554
_refine_ls_number_reflns 7476
_refine_ls_number_restraints 0
_refine_ls_restrained_S_all 1.046
_refine_ls_R_factor_all 0.1260
_refine_ls_R_factor_gt 0.0763
_refine_ls_shift/su_max 0.000
_refine_ls_shift/su_mean 0.000
_refine_ls_structure_factor_coef Fsqd
_refine_ls_weighting_details 'calc w=1/[\s^2^(Fo^2^)+(0.0842P)^2^+1.0250P] where P=(Fo^2^+2Fc^2^)/3'
_refine_ls_weighting_scheme calc
_refine_ls_wR_factor_gt 0.1656
_refine_ls_wR_factor_ref 0.1917
_reflns_number_gt 4536
_reflns_number_total 7476
_reflns_threshold_expression >2sigma(I)
_cod_data_source_file c0dt01312a.txt
_cod_data_source_block III
_cod_original_sg_symbol_H-M P21/c
_cod_database_code 7015183

loop_
_symmetry_equiv_pos_as_xyz
'x, y, z'
'-x, y+1/2, -z+1/2'
'-x, -y, -z'
'x, -y-1/2, z-1/2'

loop_
_atom_site_label
_atom_site_type_symbol
_atom_site_fract_x
_atom_site_fract_y
_atom_site_fract_z
_atom_site_U_iso_or_equiv
_atom_site_adp_type
_atom_site_occupancy
_atom_site_symmetry_multiplicity
_atom_site_calc_flag
_atom_site_refinement_flags
_atom_site_disorder_assembly
_atom_site_disorder_group
Cl1 Cl 0.00147(10) 0.55588(12) 0.18560(7) 0.0418(4) Uani 1 1 d . . .
S1 S -0.17256(8) 0.39312(9) 0.48416(6) 0.0219(3) Uani 1 1 d . . .
F1 F 0.4183(2) 0.6829(3) 0.27297(17) 0.0614(11) Uani 1 1 d . . .
O1 O 0.2486(3) 0.6245(3) 0.38748(17) 0.0340(9) Uani 1 1 d . . .
N1 N -0.1960(3) 0.3961(3) 0.35827(19) 0.0237(9) Uani 1 1 d . . .
C1 C -0.1272(4) 0.3875(3) 0.4099(2) 0.0225(11) Uani 1 1 d . . .
Cl2 Cl 0.00132(10) 0.59809(13) 0.32257(7) 0.0509(5) Uani 1 1 d . . .
S2 S 0.03702(9) 0.37238(9) 0.53056(6) 0.0220(3) Uani 1 1 d . . .
F2 F 0.4451(2) 0.6699(3) 0.37698(17) 0.0523(9) Uani 1 1 d . . .
O2 O 0.3193(3) 0.5123(3) 0.3182(2) 0.0503(11) Uani 1 1 d . . .
N2 N -0.0393(3) 0.3773(3) 0.39886(19) 0.0219(9) Uani 1 1 d . . .
C2 C -0.2865(4) 0.4064(3) 0.4429(2) 0.0246(12) Uani 1 1 d . . .
S3 S 0.27931(9) 0.60699(10) 0.32520(6) 0.0267(3) Uani 1 1 d . . .
F3 F 0.3532(2) 0.7819(2) 0.33242(16) 0.0419(8) Uani 1 1 d . . .
O3 O 0.2162(2) 0.6411(3) 0.26954(17) 0.0381(10) Uani 1 1 d . . .
N3 N 0.1221(3) 0.3642(3) 0.42942(19) 0.0220(9) Uani 1 1 d . . .
C3 C -0.3701(4) 0.4155(4) 0.4692(3) 0.0307(13) Uani 1 1 d . . .
H3 H -0.3706 0.4141 0.5152 0.037 Uiso 1 1 calc R . .
S4 S -0.03332(9) 0.12522(9) 0.46437(6) 0.0223(3) Uani 1 1 d . . .
F4 F 0.3602(2) 0.2254(3) 0.81795(18) 0.0577(10) Uani 1 1 d . . .
O4 O 0.2415(3) 0.3551(3) 0.88415(17) 0.0369(10) Uani 1 1 d . . .
N4 N -0.1181(3) 0.1440(3) 0.56498(19) 0.0210(9) Uani 1 1 d . . .
C4 C -0.4521(4) 0.4266(4) 0.4259(3) 0.0318(13) Uani 1 1 d . . .
H4 H -0.5099 0.4337 0.4428 0.038 Uiso 1 1 calc R . .
S5 S 0.17461(8) 0.10680(9) 0.51089(6) 0.0216(3) Uani 1 1 d . . .
F5 F 0.4429(2) 0.3289(3) 0.87900(18) 0.0645(12) Uani 1 1 d . . .
O5 O 0.3125(3) 0.4906(3) 0.83561(19) 0.0398(10) Uani 1 1 d . . .
N5 N 0.0424(3) 0.1285(3) 0.59654(19) 0.0213(9) Uani 1 1 d . . .
C5 C -0.4527(4) 0.4277(4) 0.3582(3) 0.0325(13) Uani 1 1 d . . .
H5 H -0.5104 0.4353 0.3299 0.039 Uiso 1 1 calc R . .
S6 S 0.27751(9) 0.39307(10) 0.82807(6) 0.0241(3) Uani 1 1 d . . .
F6 F 0.4252(3) 0.3458(4) 0.7761(2) 0.0833(15) Uani 1 1 d . . .
O6 O 0.2221(3) 0.3709(3) 0.76626(17) 0.0360(9) Uani 1 1 d . . .
N6 N 0.2003(3) 0.1111(3) 0.63682(19) 0.0211(9) Uani 1 1 d . . .
C6 C -0.3688(4) 0.4176(4) 0.3317(3) 0.0289(13) Uani 1 1 d . . .
H6 H -0.3682 0.4188 0.2857 0.035 Uiso 1 1 calc R . .
C7 C -0.2875(4) 0.4059(3) 0.3751(2) 0.0232(11) Uani 1 1 d . . .
C8 C -0.1796(4) 0.3887(4) 0.2899(2) 0.0297(12) Uani 1 1 d . . .
H8A H -0.1120 0.3922 0.2880 0.045 Uiso 1 1 calc R . .
H8B H -0.2115 0.4424 0.2645 0.045 Uiso 1 1 calc R . .
H8C H -0.2043 0.3266 0.2715 0.045 Uiso 1 1 calc R . .
C9 C 0.0341(3) 0.3722(3) 0.4455(2) 0.0216(11) Uani 1 1 d . . .
C10 C 0.1596(3) 0.3606(3) 0.5429(2) 0.0212(11) Uani 1 1 d . . .
C11 C 0.2196(4) 0.3540(3) 0.6018(3) 0.0256(12) Uani 1 1 d . . .
H11 H 0.1965 0.3570 0.6426 0.031 Uiso 1 1 calc R . .
C12 C 0.3148(4) 0.3429(4) 0.5986(3) 0.0290(12) Uani 1 1 d . . .
H12 H 0.3580 0.3388 0.6380 0.035 Uiso 1 1 calc R . .
C13 C 0.3477(4) 0.3376(4) 0.5386(3) 0.0311(13) Uani 1 1 d . . .
H13 H 0.4130 0.3279 0.5381 0.037 Uiso 1 1 calc R . .
C14 C 0.2895(3) 0.3459(4) 0.4803(3) 0.0261(12) Uani 1 1 d . . .
H14 H 0.3135 0.3445 0.4397 0.031 Uiso 1 1 calc R . .
C15 C 0.1932(4) 0.3565(3) 0.4824(2) 0.0218(11) Uani 1 1 d . . .
C16 C 0.1411(4) 0.3635(4) 0.3613(2) 0.0303(13) Uani 1 1 d . . .
H16A H 0.0830 0.3777 0.3318 0.046 Uiso 1 1 calc R . .
H16B H 0.1646 0.2993 0.3509 0.046 Uiso 1 1 calc R . .
H16C H 0.1884 0.4129 0.3558 0.046 Uiso 1 1 calc R . .
C17 C 0.3793(4) 0.6898(4) 0.3272(2) 0.0304(13) Uani 1 1 d . . .
C18 C -0.0036(4) 0.6473(4) 0.2437(2) 0.0311(13) Uani 1 1 d . . .
H18A H -0.0627 0.6844 0.2326 0.037 Uiso 1 1 calc R . .
H18B H 0.0495 0.6927 0.2428 0.037 Uiso 1 1 calc R . .
C19 C -0.0307(3) 0.1328(3) 0.5495(2) 0.0188(11) Uani 1 1 d . . .
C20 C -0.1551(4) 0.1391(3) 0.4517(2) 0.0227(12) Uani 1 1 d . . .
C21 C -0.2156(4) 0.1426(3) 0.3925(2) 0.0262(12) Uani 1 1 d . . .
H21 H -0.1924 0.1363 0.3519 0.031 Uiso 1 1 calc R . .
C22 C -0.3107(4) 0.1554(4) 0.3949(3) 0.0290(12) Uani 1 1 d . . .
H22 H -0.3535 0.1580 0.3553 0.035 Uiso 1 1 calc R . .
C23 C -0.3440(4) 0.1644(4) 0.4546(2) 0.0283(12) Uani 1 1 d . . .
H23 H -0.4094 0.1738 0.4548 0.034 Uiso 1 1 calc R . .
C24 C -0.2848(3) 0.1601(4) 0.5139(2) 0.0257(12) Uani 1 1 d . . .
H24 H -0.3083 0.1653 0.5544 0.031 Uiso 1 1 calc R . .
C25 C -0.1893(3) 0.1477(3) 0.5114(2) 0.0243(12) Uani 1 1 d . . .
C26 C -0.1369(3) 0.1547(4) 0.6325(2) 0.0254(12) Uani 1 1 d . . .
H26A H -0.0788 0.1438 0.6628 0.038 Uiso 1 1 calc R . .
H26B H -0.1843 0.1071 0.6411 0.038 Uiso 1 1 calc R . .
H26C H -0.1602 0.2205 0.6388 0.038 Uiso 1 1 calc R . .
C27 C 0.1309(3) 0.1163(3) 0.5855(2) 0.0222(11) Uani 1 1 d . . .
C28 C 0.2887(3) 0.0944(3) 0.5522(2) 0.0221(11) Uani 1 1 d . . .
C29 C 0.3720(4) 0.0819(3) 0.5253(3) 0.0253(12) Uani 1 1 d . . .
H29 H 0.3715 0.0790 0.4792 0.030 Uiso 1 1 calc R . .
C30 C 0.4547(4) 0.0740(4) 0.5681(3) 0.0304(13) Uani 1 1 d . . .
H30 H 0.5122 0.0673 0.5510 0.036 Uiso 1 1 calc R . .
C31 C 0.4560(4) 0.0756(4) 0.6361(3) 0.0328(13) Uani 1 1 d . . .
H31 H 0.5140 0.0683 0.6643 0.039 Uiso 1 1 calc R . .
C32 C 0.3735(3) 0.0877(3) 0.6629(2) 0.0249(12) Uani 1 1 d . . .
H32 H 0.3740 0.0893 0.7090 0.030 Uiso 1 1 calc R . .
C33 C 0.2902(3) 0.0974(3) 0.6199(2) 0.0230(11) Uani 1 1 d . . .
C34 C 0.1848(4) 0.1242(4) 0.7052(2) 0.0297(12) Uani 1 1 d . . .
H34A H 0.1172 0.1245 0.7074 0.045 Uiso 1 1 calc R . .
H34B H 0.2124 0.1860 0.7219 0.045 Uiso 1 1 calc R . .
H34C H 0.2145 0.0706 0.7320 0.045 Uiso 1 1 calc R . .
C35 C 0.3821(4) 0.3198(5) 0.8248(3) 0.0415(15) Uani 1 1 d . . .

loop_
_atom_site_aniso_label
_atom_site_aniso_U_11
_atom_site_aniso_U_22
_atom_site_aniso_U_33
_atom_site_aniso_U_23
_atom_site_aniso_U_13
_atom_site_aniso_U_12
Cl1 0.0307(8) 0.0672(11) 0.0285(8) -0.0139(7) 0.0075(6) -0.0076(7)
S1 0.0206(7) 0.0263(7) 0.0197(7) -0.0001(5) 0.0058(5) -0.0009(5)
F1 0.035(2) 0.102(3) 0.053(2) -0.021(2) 0.0296(18) -0.018(2)
O1 0.031(2) 0.046(2) 0.026(2) 0.0031(17) 0.0077(17) -0.0031(17)
N1 0.024(2) 0.030(3) 0.017(2) -0.0007(18) 0.0030(19) -0.0009(19)
C1 0.027(3) 0.019(3) 0.024(3) 0.001(2) 0.011(2) -0.001(2)
Cl2 0.0293(9) 0.1014(14) 0.0230(8) 0.0024(8) 0.0072(6) 0.0025(8)
S2 0.0226(7) 0.0254(7) 0.0181(7) 0.0000(5) 0.0028(5) -0.0005(5)
F2 0.0284(19) 0.060(2) 0.062(2) 0.0103(19) -0.0161(17) -0.0082(17)
O2 0.031(2) 0.037(3) 0.081(3) -0.017(2) 0.004(2) -0.0019(18)
N2 0.022(2) 0.022(2) 0.021(2) 0.0014(17) 0.0018(19) -0.0017(17)
C2 0.023(3) 0.021(3) 0.029(3) -0.002(2) 0.000(2) -0.003(2)
S3 0.0189(7) 0.0338(8) 0.0276(7) -0.0070(6) 0.0038(6) -0.0018(6)
F3 0.0336(19) 0.035(2) 0.059(2) 0.0001(16) 0.0137(16) -0.0042(14)
O3 0.023(2) 0.067(3) 0.022(2) -0.0013(18) -0.0034(16) -0.0064(18)
N3 0.024(2) 0.024(2) 0.017(2) -0.0002(17) 0.0025(19) 0.0012(17)
C3 0.027(3) 0.033(3) 0.034(3) 0.002(2) 0.011(3) 0.001(2)
S4 0.0221(7) 0.0260(7) 0.0195(7) -0.0002(5) 0.0050(5) -0.0007(5)
F4 0.043(2) 0.050(2) 0.074(3) -0.024(2) -0.0135(19) 0.0174(18)
O4 0.036(2) 0.048(3) 0.029(2) 0.0029(17) 0.0117(18) 0.0009(18)
N4 0.021(2) 0.023(2) 0.019(2) -0.0001(17) 0.0040(19) 0.0005(17)
C4 0.025(3) 0.035(4) 0.037(3) -0.004(2) 0.008(3) -0.003(2)
S5 0.0192(7) 0.0267(7) 0.0198(7) 0.0001(5) 0.0057(5) 0.0001(5)
F5 0.032(2) 0.082(3) 0.068(3) -0.033(2) -0.0304(18) 0.023(2)
O5 0.034(2) 0.032(2) 0.052(3) -0.0019(18) 0.0006(19) -0.0035(17)
N5 0.020(2) 0.025(2) 0.021(2) 0.0010(17) 0.0060(19) 0.0020(17)
C5 0.025(3) 0.037(4) 0.033(3) 0.000(2) -0.001(3) -0.002(2)
S6 0.0179(7) 0.0310(8) 0.0237(7) -0.0001(6) 0.0044(5) 0.0010(6)
F6 0.040(2) 0.143(4) 0.075(3) -0.009(3) 0.039(2) 0.012(2)
O6 0.030(2) 0.048(3) 0.028(2) -0.0022(17) -0.0008(17) 0.0059(18)
N6 0.018(2) 0.024(2) 0.021(2) -0.0029(18) 0.0033(18) -0.0033(18)
C6 0.030(3) 0.029(3) 0.025(3) -0.002(2) -0.004(2) -0.002(2)
C7 0.024(3) 0.021(3) 0.025(3) -0.003(2) 0.003(2) -0.002(2)
C8 0.027(3) 0.042(3) 0.021(3) -0.001(2) 0.006(2) 0.001(2)
C9 0.023(3) 0.019(3) 0.024(3) 0.003(2) 0.006(2) -0.001(2)
C10 0.017(3) 0.020(3) 0.025(3) 0.000(2) 0.000(2) -0.0005(19)
C11 0.033(3) 0.019(3) 0.026(3) -0.002(2) 0.006(2) -0.001(2)
C12 0.033(3) 0.025(3) 0.029(3) 0.002(2) 0.002(2) -0.002(2)
C13 0.026(3) 0.025(3) 0.042(3) 0.003(3) 0.006(3) 0.001(2)
C14 0.022(3) 0.029(3) 0.028(3) -0.003(2) 0.005(2) -0.003(2)
C15 0.025(3) 0.015(3) 0.023(3) -0.0026(19) -0.003(2) -0.001(2)
C16 0.029(3) 0.042(4) 0.020(3) -0.002(2) 0.006(2) 0.005(2)
C17 0.025(3) 0.042(4) 0.022(3) -0.005(2) -0.002(2) 0.002(3)
C18 0.031(3) 0.030(3) 0.034(3) -0.001(2) 0.012(3) 0.000(2)
C19 0.027(3) 0.012(3) 0.019(3) -0.0021(18) 0.007(2) -0.0026(19)
C20 0.028(3) 0.015(3) 0.026(3) 0.003(2) 0.009(2) 0.002(2)
C21 0.030(3) 0.025(3) 0.023(3) 0.000(2) 0.003(2) -0.004(2)
C22 0.027(3) 0.031(3) 0.025(3) 0.001(2) -0.006(2) 0.002(2)
C23 0.023(3) 0.025(3) 0.035(3) 0.003(2) 0.000(2) 0.007(2)
C24 0.024(3) 0.026(3) 0.028(3) -0.001(2) 0.005(2) -0.002(2)
C25 0.023(3) 0.022(3) 0.027(3) 0.000(2) 0.002(2) 0.000(2)
C26 0.023(3) 0.035(3) 0.019(3) 0.001(2) 0.006(2) 0.002(2)
C27 0.026(3) 0.020(3) 0.022(3) -0.002(2) 0.008(2) -0.003(2)
C28 0.018(3) 0.022(3) 0.027(3) 0.003(2) 0.007(2) -0.001(2)
C29 0.030(3) 0.019(3) 0.029(3) 0.001(2) 0.011(3) 0.000(2)
C30 0.019(3) 0.036(4) 0.039(3) -0.005(2) 0.014(3) -0.001(2)
C31 0.020(3) 0.036(4) 0.040(3) -0.005(3) -0.003(3) -0.002(2)
C32 0.023(3) 0.027(3) 0.024(3) 0.005(2) 0.000(2) -0.001(2)
C33 0.021(3) 0.021(3) 0.028(3) 0.002(2) 0.007(2) 0.000(2)
C34 0.025(3) 0.040(3) 0.024(3) -0.002(2) 0.004(2) 0.002(2)
C35 0.018(3) 0.059(4) 0.048(4) -0.015(3) 0.006(3) 0.008(3)

loop_
_atom_type_symbol
_atom_type_description
_atom_type_scat_dispersion_real
_atom_type_scat_dispersion_imag
_atom_type_scat_source
C C 0.0033 0.0016 'International Tables Vol C Tables 4.2.6.8 and 6.1.1.4'
H H 0.0000 0.0000 'International Tables Vol C Tables 4.2.6.8 and 6.1.1.4'
N N 0.0061 0.0033 'International Tables Vol C Tables 4.2.6.8 and 6.1.1.4'
O O 0.0106 0.0060 'International Tables Vol C Tables 4.2.6.8 and 6.1.1.4'
F F 0.0171 0.0103 'International Tables Vol C Tables 4.2.6.8 and 6.1.1.4'
S S 0.1246 0.1234 'International Tables Vol C Tables 4.2.6.8 and 6.1.1.4'
Cl Cl 0.1484 0.1585 'International Tables Vol C Tables 4.2.6.8 and 6.1.1.4'

loop_
_geom_angle_atom_site_label_1
_geom_angle_atom_site_label_2
_geom_angle_atom_site_label_3
_geom_angle
_geom_angle_site_symmetry_1
_geom_angle_site_symmetry_3
_geom_angle_publ_flag
C2 S1 C1 91.2(2) . . ?
C1 N1 C7 114.6(4) . . ?
C1 N1 C8 123.5(4) . . ?
C7 N1 C8 121.8(4) . . ?
N2 C1 N1 118.8(4) . . ?
N2 C1 S1 129.9(4) . . ?
N1 C1 S1 111.3(3) . . ?
C9 S2 C10 91.3(2) . . ?
C1 N2 C9 124.2(4) . . ?
C3 C2 C7 120.3(5) . . ?
C3 C2 S1 128.6(4) . . ?
C7 C2 S1 111.2(4) . . ?
O3 S3 O1 114.8(2) . . ?
O3 S3 O2 115.6(2) . . ?
O1 S3 O2 114.8(2) . . ?
O3 S3 C17 102.6(2) . . ?
O1 S3 C17 102.6(2) . . ?
O2 S3 C17 104.0(2) . . ?
C9 N3 C15 114.8(4) . . ?
C9 N3 C16 122.8(4) . . ?
C15 N3 C16 122.4(4) . . ?
C4 C3 C2 117.7(5) . . ?
C4 C3 H3 121.2 . . ?
C2 C3 H3 121.2 . . ?
C20 S4 C19 91.1(2) . . ?
C19 N4 C25 114.7(4) . . ?
C19 N4 C26 122.9(4) . . ?
C25 N4 C26 122.3(4) . . ?
C3 C4 C5 121.9(5) . . ?
C3 C4 H4 119.1 . . ?
C5 C4 H4 119.1 . . ?
C28 S5 C27 90.6(2) . . ?
C19 N5 C27 123.7(4) . . ?
C4 C5 C6 120.6(5) . . ?
C4 C5 H5 119.7 . . ?
C6 C5 H5 119.7 . . ?
O4 S6 O5 114.6(2) . . ?
O4 S6 O6 114.9(2) . . ?
O5 S6 O6 115.9(2) . . ?
O4 S6 C35 103.0(3) . . ?
O5 S6 C35 104.1(3) . . ?
O6 S6 C35 101.9(3) . . ?
C27 N6 C33 114.7(4) . . ?
C27 N6 C34 123.3(4) . . ?
C33 N6 C34 121.9(4) . . ?
C7 C6 C5 117.1(5) . . ?
C7 C6 H6 121.4 . . ?
C5 C6 H6 121.4 . . ?
C6 C7 C2 122.4(5) . . ?
C6 C7 N1 125.8(5) . . ?
C2 C7 N1 111.7(4) . . ?
N1 C8 H8A 109.5 . . ?
N1 C8 H8B 109.5 . . ?
H8A C8 H8B 109.5 . . ?
N1 C8 H8C 109.5 . . ?
H8A C8 H8C 109.5 . . ?
H8B C8 H8C 109.5 . . ?
N2 C9 N3 120.1(4) . . ?
N2 C9 S2 129.0(4) . . ?
N3 C9 S2 110.9(4) . . ?
C11 C10 C15 121.7(5) . . ?
C11 C10 S2 128.2(4) . . ?
C15 C10 S2 110.1(4) . . ?
C12 C11 C10 117.3(5) . . ?
C12 C11 H11 121.3 . . ?
C10 C11 H11 121.3 . . ?
C11 C12 C13 120.8(5) . . ?
C11 C12 H12 119.6 . . ?
C13 C12 H12 119.6 . . ?
C14 C13 C12 122.4(5) . . ?
C14 C13 H13 118.8 . . ?
C12 C13 H13 118.8 . . ?
C13 C14 C15 117.6(5) . . ?
C13 C14 H14 121.2 . . ?
C15 C14 H14 121.2 . . ?
N3 C15 C14 127.0(4) . . ?
N3 C15 C10 112.9(4) . . ?
C14 C15 C10 120.1(5) . . ?
N3 C16 H16A 109.5 . . ?
N3 C16 H16B 109.5 . . ?
H16A C16 H16B 109.5 . . ?
N3 C16 H16C 109.5 . . ?
H16A C16 H16C 109.5 . . ?
H16B C16 H16C 109.5 . . ?
F2 C17 F1 107.4(4) . . ?
F2 C17 F3 108.2(4) . . ?
F1 C17 F3 107.2(4) . . ?
F2 C17 S3 111.2(4) . . ?
F1 C17 S3 111.4(4) . . ?
F3 C17 S3 111.4(4) . . ?
Cl1 C18 Cl2 111.0(3) . . ?
Cl1 C18 H18A 109.4 . . ?
Cl2 C18 H18A 109.4 . . ?
Cl1 C18 H18B 109.4 . . ?
Cl2 C18 H18B 109.4 . . ?
H18A C18 H18B 108.0 . . ?
N5 C19 N4 119.9(4) . . ?
N5 C19 S4 129.1(4) . . ?
N4 C19 S4 111.0(4) . . ?
C21 C20 C25 121.0(5) . . ?
C21 C20 S4 128.5(4) . . ?
C25 C20 S4 110.6(4) . . ?
C22 C21 C20 117.9(5) . . ?
C22 C21 H21 121.0 . . ?
C20 C21 H21 121.0 . . ?
C21 C22 C23 120.7(5) . . ?
C21 C22 H22 119.6 . . ?
C23 C22 H22 119.6 . . ?
C24 C23 C22 122.0(5) . . ?
C24 C23 H23 119.0 . . ?
C22 C23 H23 119.0 . . ?
C23 C24 C25 117.2(5) . . ?
C23 C24 H24 121.4 . . ?
C25 C24 H24 121.4 . . ?
C24 C25 C20 121.2(5) . . ?
C24 C25 N4 126.2(4) . . ?
C20 C25 N4 112.6(4) . . ?
N4 C26 H26A 109.5 . . ?
N4 C26 H26B 109.5 . . ?
H26A C26 H26B 109.5 . . ?
N4 C26 H26C 109.5 . . ?
H26A C26 H26C 109.5 . . ?
H26B C26 H26C 109.5 . . ?
N5 C27 N6 119.3(4) . . ?
N5 C27 S5 129.2(4) . . ?
N6 C27 S5 111.5(3) . . ?
C33 C28 C29 120.7(5) . . ?
C33 C28 S5 111.3(3) . . ?
C29 C28 S5 128.0(4) . . ?
C30 C29 C28 117.6(5) . . ?
C30 C29 H29 121.2 . . ?
C28 C29 H29 121.2 . . ?
C29 C30 C31 121.7(4) . . ?
C29 C30 H30 119.1 . . ?
C31 C30 H30 119.1 . . ?
C32 C31 C30 120.8(5) . . ?
C32 C31 H31 119.6 . . ?
C30 C31 H31 119.6 . . ?
C31 C32 C33 117.7(5) . . ?
C31 C32 H32 121.2 . . ?
C33 C32 H32 121.2 . . ?
C32 C33 C28 121.5(4) . . ?
C32 C33 N6 126.6(4) . . ?
C28 C33 N6 111.9(4) . . ?
N6 C34 H34A 109.5 . . ?
N6 C34 H34B 109.5 . . ?
H34A C34 H34B 109.5 . . ?
N6 C34 H34C 109.5 . . ?
H34A C34 H34C 109.5 . . ?
H34B C34 H34C 109.5 . . ?
F6 C35 F5 107.2(5) . . ?
F6 C35 F4 108.4(5) . . ?
F5 C35 F4 107.4(5) . . ?
F6 C35 S6 111.3(5) . . ?
F5 C35 S6 111.5(4) . . ?
F4 C35 S6 111.0(4) . . ?

loop_
_geom_bond_atom_site_label_1
_geom_bond_atom_site_label_2
_geom_bond_distance
_geom_bond_site_symmetry_2
_geom_bond_publ_flag
Cl1 C18 1.745(5) . ?
S1 C2 1.743(5) . ?
S1 C1 1.749(5) . ?
F1 C17 1.324(6) . ?
O1 S3 1.437(3) . ?
N1 C1 1.350(6) . ?
N1 C7 1.414(6) . ?
N1 C8 1.465(6) . ?
C1 N2 1.324(6) . ?
Cl2 C18 1.753(5) . ?
S2 C9 1.749(5) . ?
S2 C10 1.752(5) . ?
F2 C17 1.321(6) . ?
O2 S3 1.439(4) . ?
N2 C9 1.324(6) . ?
C2 C3 1.393(7) . ?
C2 C7 1.398(7) . ?
S3 O3 1.436(4) . ?
S3 C17 1.830(6) . ?
F3 C17 1.330(6) . ?
N3 C9 1.358(6) . ?
N3 C15 1.389(6) . ?
N3 C16 1.469(6) . ?
C3 C4 1.381(7) . ?
C3 H3 0.9500 . ?
S4 C20 1.743(5) . ?
S4 C19 1.753(5) . ?
F4 C35 1.338(7) . ?
O4 S6 1.432(4) . ?
N4 C19 1.350(6) . ?
N4 C25 1.395(6) . ?
N4 C26 1.464(5) . ?
C4 C5 1.395(7) . ?
C4 H4 0.9500 . ?
S5 C28 1.745(5) . ?
S5 C27 1.748(5) . ?
F5 C35 1.322(6) . ?
O5 S6 1.433(4) . ?
N5 C19 1.325(6) . ?
N5 C27 1.335(6) . ?
C5 C6 1.402(7) . ?
C5 H5 0.9500 . ?
S6 O6 1.435(4) . ?
S6 C35 1.820(6) . ?
F6 C35 1.304(7) . ?
N6 C27 1.348(6) . ?
N6 C33 1.399(6) . ?
N6 C34 1.471(6) . ?
C6 C7 1.376(7) . ?
C6 H6 0.9500 . ?
C8 H8A 0.9800 . ?
C8 H8B 0.9800 . ?
C8 H8C 0.9800 . ?
C10 C11 1.388(7) . ?
C10 C15 1.401(7) . ?
C11 C12 1.388(7) . ?
C11 H11 0.9500 . ?
C12 C13 1.389(7) . ?
C12 H12 0.9500 . ?
C13 C14 1.369(7) . ?
C13 H13 0.9500 . ?
C14 C15 1.399(7) . ?
C14 H14 0.9500 . ?
C16 H16A 0.9800 . ?
C16 H16B 0.9800 . ?
C16 H16C 0.9800 . ?
C18 H18A 0.9900 . ?
C18 H18B 0.9900 . ?
C20 C21 1.393(7) . ?
C20 C25 1.395(6) . ?
C21 C22 1.387(7) . ?
C21 H21 0.9500 . ?
C22 C23 1.389(7) . ?
C22 H22 0.9500 . ?
C23 C24 1.387(7) . ?
C23 H23 0.9500 . ?
C24 C25 1.392(7) . ?
C24 H24 0.9500 . ?
C26 H26A 0.9800 . ?
C26 H26B 0.9800 . ?
C26 H26C 0.9800 . ?
C28 C33 1.395(6) . ?
C28 C29 1.401(6) . ?
C29 C30 1.380(7) . ?
C29 H29 0.9500 . ?
C30 C31 1.400(7) . ?
C30 H30 0.9500 . ?
C31 C32 1.389(7) . ?
C31 H31 0.9500 . ?
C32 C33 1.391(7) . ?
C32 H32 0.9500 . ?
C34 H34A 0.9800 . ?
C34 H34B 0.9800 . ?
C34 H34C 0.9800 . ?

loop_
_geom_torsion_atom_site_label_1
_geom_torsion_atom_site_label_2
_geom_torsion_atom_site_label_3
_geom_torsion_atom_site_label_4
_geom_torsion
_geom_torsion_site_symmetry_1
_geom_torsion_site_symmetry_2
_geom_torsion_site_symmetry_3
_geom_torsion_site_symmetry_4
_geom_torsion_publ_flag
C7 N1 C1 N2 179.5(4) . . . . ?
C8 N1 C1 N2 4.0(7) . . . . ?
C7 N1 C1 S1 -1.0(5) . . . . ?
C8 N1 C1 S1 -176.6(4) . . . . ?
C2 S1 C1 N2 179.8(5) . . . . ?
C2 S1 C1 N1 0.5(4) . . . . ?
N1 C1 N2 C9 177.1(4) . . . . ?
S1 C1 N2 C9 -2.2(7) . . . . ?
C1 S1 C2 C3 179.4(5) . . . . ?
C1 S1 C2 C7 0.1(4) . . . . ?
C7 C2 C3 C4 -1.7(7) . . . . ?
S1 C2 C3 C4 179.1(4) . . . . ?
C2 C3 C4 C5 0.7(8) . . . . ?
C3 C4 C5 C6 -0.1(8) . . . . ?
C4 C5 C6 C7 0.6(8) . . . . ?
C5 C6 C7 C2 -1.6(7) . . . . ?
C5 C6 C7 N1 -179.0(5) . . . . ?
C3 C2 C7 C6 2.2(7) . . . . ?
S1 C2 C7 C6 -178.4(4) . . . . ?
C3 C2 C7 N1 179.9(4) . . . . ?
S1 C2 C7 N1 -0.7(5) . . . . ?
C1 N1 C7 C6 178.7(5) . . . . ?
C8 N1 C7 C6 -5.6(7) . . . . ?
C1 N1 C7 C2 1.1(6) . . . . ?
C8 N1 C7 C2 176.8(4) . . . . ?
C1 N2 C9 N3 -178.3(4) . . . . ?
C1 N2 C9 S2 2.7(7) . . . . ?
C15 N3 C9 N2 -178.2(4) . . . . ?
C16 N3 C9 N2 1.7(7) . . . . ?
C15 N3 C9 S2 1.0(5) . . . . ?
C16 N3 C9 S2 -179.1(3) . . . . ?
C10 S2 C9 N2 178.7(5) . . . . ?
C10 S2 C9 N3 -0.4(4) . . . . ?
C9 S2 C10 C11 -179.2(5) . . . . ?
C9 S2 C10 C15 -0.3(4) . . . . ?
C15 C10 C11 C12 -0.2(7) . . . . ?
S2 C10 C11 C12 178.6(4) . . . . ?
C10 C11 C12 C13 -0.7(7) . . . . ?
C11 C12 C13 C14 2.0(8) . . . . ?
C12 C13 C14 C15 -2.3(8) . . . . ?
C9 N3 C15 C14 178.9(5) . . . . ?
C16 N3 C15 C14 -1.1(7) . . . . ?
C9 N3 C15 C10 -1.2(6) . . . . ?
C16 N3 C15 C10 178.9(4) . . . . ?
C13 C14 C15 N3 -178.6(5) . . . . ?
C13 C14 C15 C10 1.4(7) . . . . ?
C11 C10 C15 N3 179.8(4) . . . . ?
S2 C10 C15 N3 0.9(5) . . . . ?
C11 C10 C15 C14 -0.2(7) . . . . ?
S2 C10 C15 C14 -179.2(4) . . . . ?
O3 S3 C17 F2 178.9(4) . . . . ?
O1 S3 C17 F2 59.6(4) . . . . ?
O2 S3 C17 F2 -60.3(4) . . . . ?
O3 S3 C17 F1 -61.4(4) . . . . ?
O1 S3 C17 F1 179.3(4) . . . . ?
O2 S3 C17 F1 59.4(4) . . . . ?
O3 S3 C17 F3 58.2(4) . . . . ?
O1 S3 C17 F3 -61.2(4) . . . . ?
O2 S3 C17 F3 179.0(4) . . . . ?
C27 N5 C19 N4 179.1(4) . . . . ?
C27 N5 C19 S4 -0.5(7) . . . . ?
C25 N4 C19 N5 179.9(4) . . . . ?
C26 N4 C19 N5 1.9(7) . . . . ?
C25 N4 C19 S4 -0.5(5) . . . . ?
C26 N4 C19 S4 -178.5(3) . . . . ?
C20 S4 C19 N5 -179.7(4) . . . . ?
C20 S4 C19 N4 0.7(3) . . . . ?
C19 S4 C20 C21 179.0(5) . . . . ?
C19 S4 C20 C25 -0.7(4) . . . . ?
C25 C20 C21 C22 0.4(7) . . . . ?
S4 C20 C21 C22 -179.3(4) . . . . ?
C20 C21 C22 C23 0.0(7) . . . . ?
C21 C22 C23 C24 -0.7(8) . . . . ?
C22 C23 C24 C25 1.0(8) . . . . ?
C23 C24 C25 C20 -0.6(7) . . . . ?
C23 C24 C25 N4 178.3(5) . . . . ?
C21 C20 C25 C24 0.0(7) . . . . ?
S4 C20 C25 C24 179.7(4) . . . . ?
C21 C20 C25 N4 -179.1(4) . . . . ?
S4 C20 C25 N4 0.6(5) . . . . ?
C19 N4 C25 C24 -179.1(5) . . . . ?
C26 N4 C25 C24 -1.1(7) . . . . ?
C19 N4 C25 C20 -0.1(6) . . . . ?
C26 N4 C25 C20 177.9(4) . . . . ?
C19 N5 C27 N6 -178.9(4) . . . . ?
C19 N5 C27 S5 2.1(7) . . . . ?
C33 N6 C27 N5 179.5(4) . . . . ?
C34 N6 C27 N5 -3.8(7) . . . . ?
C33 N6 C27 S5 -1.3(5) . . . . ?
C34 N6 C27 S5 175.4(3) . . . . ?
C28 S5 C27 N5 179.7(5) . . . . ?
C28 S5 C27 N6 0.7(4) . . . . ?
C27 S5 C28 C33 0.2(4) . . . . ?
C27 S5 C28 C29 179.7(5) . . . . ?
C33 C28 C29 C30 -0.7(7) . . . . ?
S5 C28 C29 C30 179.8(4) . . . . ?
C28 C29 C30 C31 1.7(7) . . . . ?
C29 C30 C31 C32 -1.6(8) . . . . ?
C30 C31 C32 C33 0.5(7) . . . . ?
C31 C32 C33 C28 0.5(7) . . . . ?
C31 C32 C33 N6 -179.3(5) . . . . ?
C29 C28 C33 C32 -0.4(7) . . . . ?
S5 C28 C33 C32 179.2(4) . . . . ?
C29 C28 C33 N6 179.5(4) . . . . ?
S5 C28 C33 N6 -0.9(5) . . . . ?
C27 N6 C33 C32 -178.7(5) . . . . ?
C34 N6 C33 C32 4.6(7) . . . . ?
C27 N6 C33 C28 1.5(6) . . . . ?
C34 N6 C33 C28 -175.3(4) . . . . ?
O4 S6 C35 F6 -179.2(4) . . . . ?
O5 S6 C35 F6 -59.4(5) . . . . ?
O6 S6 C35 F6 61.4(5) . . . . ?
O4 S6 C35 F5 -59.7(5) . . . . ?
O5 S6 C35 F5 60.2(5) . . . . ?
O6 S6 C35 F5 -179.0(4) . . . . ?
O4 S6 C35 F4 60.0(5) . . . . ?
O5 S6 C35 F4 179.8(4) . . . . ?
O6 S6 C35 F4 -59.4(5) . . . . ?

loop_
_cod_related_entry_id
_cod_related_entry_database
_cod_related_entry_code
1 ChemSpider 30652797
